data_1514500
loop_
_publ_author_name
'Wang, Jun-Hao'
'Li, Mian'
'Li, Dan'

_publ_section_title
;
 A dynamic, luminescent and entangled MOF as a qualitative sensor for
 volatile organic solvents and a quantitative monitor for acetonitrile
 vapour
;
_journal_issue 4
_journal_name_full 'Chemical Science'
_journal_page_first 1793
_journal_paper_doi 10.1039/c3sc00016h
_journal_volume 4
_journal_year 2013
_chemical_formula_sum 'C26 H33 Cu3 N8'
_chemical_formula_weight 648.22
_chemical_name_systematic
;
?
;
_space_group_IT_number 2
_symmetry_cell_setting triclinic
_symmetry_space_group_name_Hall '-P 1'
_symmetry_space_group_name_H-M 'P -1'
_atom_sites_solution_hydrogens geom
_atom_sites_solution_primary direct
_atom_sites_solution_secondary difmap
_audit_creation_method SHELXL-97
_cell_angle_alpha 65.360(5)
_cell_angle_beta 71.368(5)
_cell_angle_gamma 71.461(4)
_cell_formula_units_Z 2
_cell_length_a 11.4507(6)
_cell_length_b 11.6026(5)
_cell_length_c 13.2025(7)
_cell_measurement_reflns_used 3097
_cell_measurement_temperature 298(2)
_cell_measurement_theta_max 29.4261
_cell_measurement_theta_min 2.8521
_cell_volume 1475.62(14)
_computing_structure_refinement 'SHELXL-97 (Sheldrick, 1997)'
_computing_structure_solution 'SHELXS-97 (Sheldrick, 1990)'
_diffrn_ambient_temperature 298(2)
_diffrn_measured_fraction_theta_full 0.999
_diffrn_measured_fraction_theta_max 0.999
_diffrn_radiation_monochromator graphite
_diffrn_radiation_source 'fine-focus sealed tube'
_diffrn_radiation_type MoK\a
_diffrn_radiation_wavelength 0.71073
_diffrn_reflns_av_R_equivalents 0.0359
_diffrn_reflns_av_sigmaI/netI 0.0620
_diffrn_reflns_limit_h_max 13
_diffrn_reflns_limit_h_min -13
_diffrn_reflns_limit_k_max 13
_diffrn_reflns_limit_k_min -11
_diffrn_reflns_limit_l_max 14
_diffrn_reflns_limit_l_min -15
_diffrn_reflns_number 10464
_diffrn_reflns_theta_full 25.00
_diffrn_reflns_theta_max 25.00
_diffrn_reflns_theta_min 2.86
_exptl_absorpt_coefficient_mu 2.171
_exptl_absorpt_correction_T_max 0.8808
_exptl_absorpt_correction_T_min 0.6129
_exptl_absorpt_correction_type multi-scan
_exptl_crystal_density_diffrn 1.459
_exptl_crystal_density_method 'not measured'
_exptl_crystal_F_000 664
_exptl_crystal_size_max 0.25
_exptl_crystal_size_mid 0.21
_exptl_crystal_size_min 0.06
_refine_diff_density_max 0.524
_refine_diff_density_min -0.326
_refine_diff_density_rms 0.076
_refine_ls_extinction_method none
_refine_ls_goodness_of_fit_ref 1.020
_refine_ls_hydrogen_treatment constr
_refine_ls_matrix_type full
_refine_ls_number_parameters 338
_refine_ls_number_reflns 5185
_refine_ls_number_restraints 12
_refine_ls_restrained_S_all 1.034
_refine_ls_R_factor_all 0.0787
_refine_ls_R_factor_gt 0.0464
_refine_ls_shift/su_max 0.001
_refine_ls_shift/su_mean 0.000
_refine_ls_structure_factor_coef Fsqd
_refine_ls_weighting_details 'calc w=1/[\s^2^(Fo^2^)+(0.0605P)^2^+0.0000P] where P=(Fo^2^+2Fc^2^)/3'
_refine_ls_weighting_scheme calc
_refine_ls_wR_factor_gt 0.1083
_refine_ls_wR_factor_ref 0.1263
_reflns_number_gt 3603
_reflns_number_total 5185
_reflns_threshold_expression >2sigma(I)
_cod_data_source_file c3sc00016h.txt
_cod_data_source_block Cu-Cyclohexane
_cod_original_cell_volume 1475.61(12)
_cod_original_sg_symbol_H-M p-1
_cod_database_code 1514500

loop_
_symmetry_equiv_pos_as_xyz
'x, y, z'
'-x, -y, -z'

loop_
_atom_site_label
_atom_site_type_symbol
_atom_site_fract_x
_atom_site_fract_y
_atom_site_fract_z
_atom_site_U_iso_or_equiv
_atom_site_adp_type
_atom_site_occupancy
_atom_site_symmetry_multiplicity
_atom_site_calc_flag
_atom_site_refinement_flags
N1 N 0.2938(3) 0.1167(4) -0.3911(4) 0.0499(10) Uani 1 1 d .
C1 C 0.1089(6) 0.1230(8) -0.1103(6) 0.098(2) Uani 1 1 d .
H1A H 0.1507 0.0478 -0.0571 0.146 Uiso 1 1 calc R
H1B H 0.0196 0.1278 -0.0870 0.146 Uiso 1 1 calc R
H1C H 0.1263 0.1996 -0.1120 0.146 Uiso 1 1 calc R
Cu1 Cu -0.38203(5) -0.75598(6) 0.08878(5) 0.0484(2) Uani 1 1 d .
N2 N 0.2707(3) 0.1279(4) -0.2878(4) 0.0563(11) Uani 1 1 d .
H2 H 0.3248 0.1427 -0.2647 0.068 Uiso 1 1 calc R
C2 C 0.1559(4) 0.1136(5) -0.2263(5) 0.0552(14) Uani 1 1 d .
Cu2 Cu -0.53619(5) -0.86368(6) 0.50565(5) 0.0513(2) Uani 1 1 d .
N3 N -0.1517(3) -0.1027(3) -0.1774(3) 0.0390(9) Uani 1 1 d .
C3 C 0.0989(4) 0.0910(5) -0.2913(5) 0.0526(13) Uani 1 1 d .
Cu3 Cu -0.30981(5) -0.95167(5) 0.80240(5) 0.04526(19) Uani 1 1 d .
N4 N -0.3855(3) -0.5261(4) 0.1307(4) 0.0504(11) Uani 1 1 d .
H4 H -0.4120 -0.5685 0.2016 0.060 Uiso 1 1 calc R
C4 C 0.1878(4) 0.0951(5) -0.3939(5) 0.0513(13) Uani 1 1 d .
N5 N -0.3542(3) -0.5757(4) 0.0461(4) 0.0456(10) Uani 1 1 d .
C5 C 0.1783(5) 0.0744(7) -0.4933(6) 0.090(2) Uani 1 1 d .
H5A H 0.2004 0.1454 -0.5614 0.135 Uiso 1 1 calc R
H5B H 0.0934 0.0693 -0.4846 0.135 Uiso 1 1 calc R
H5C H 0.2349 -0.0051 -0.4987 0.135 Uiso 1 1 calc R
C6 C -0.0307(4) 0.0626(5) -0.2570(5) 0.0648(17) Uani 1 1 d .
H6A H -0.0845 0.1073 -0.2051 0.078 Uiso 1 1 calc R
H6B H -0.0656 0.0986 -0.3245 0.078 Uiso 1 1 calc R
N6 N -0.4451(4) -0.7927(4) 0.2510(4) 0.0601(12) Uani 1 1 d .
C7 C -0.0360(4) -0.0775(4) -0.2012(4) 0.0482(13) Uani 1 1 d .
N7 N -0.4538(4) -0.8773(4) 0.6214(4) 0.0579(12) Uani 1 1 d .
C8 C 0.0662(4) -0.1775(5) -0.1741(5) 0.0683(18) Uani 1 1 d .
H8 H 0.1455 -0.1599 -0.1910 0.082 Uiso 1 1 calc R
N8 N -0.3319(4) -0.8900(5) 0.9231(4) 0.0624(12) Uani 1 1 d .
C9 C 0.0504(4) -0.3023(5) -0.1224(6) 0.077(2) Uani 1 1 d .
H9 H 0.1188 -0.3703 -0.1039 0.093 Uiso 1 1 calc R
C10 C -0.0668(4) -0.3272(5) -0.0979(6) 0.0690(18) Uani 1 1 d .
H10 H -0.0786 -0.4120 -0.0626 0.083 Uiso 1 1 calc R
C11 C -0.1668(4) -0.2249(5) -0.1264(5) 0.0505(13) Uani 1 1 d .
C12 C -0.2983(4) -0.2414(5) -0.1083(6) 0.0720(19) Uani 1 1 d .
H12A H -0.3124 -0.2278 -0.1814 0.086 Uiso 1 1 calc R
H12B H -0.3581 -0.1742 -0.0813 0.086 Uiso 1 1 calc R
C13 C -0.3987(6) -0.3281(6) 0.1676(7) 0.085(2) Uani 1 1 d .
H13A H -0.4764 -0.3421 0.2223 0.128 Uiso 1 1 calc R
H13B H -0.4065 -0.2373 0.1229 0.128 Uiso 1 1 calc R
H13C H -0.3315 -0.3566 0.2070 0.128 Uiso 1 1 calc R
C14 C -0.3701(4) -0.4037(5) 0.0908(6) 0.0551(14) Uani 1 1 d .
C15 C -0.3258(4) -0.3713(5) -0.0254(5) 0.0541(14) Uani 1 1 d .
C16 C -0.3187(4) -0.4808(5) -0.0487(5) 0.0501(13) Uani 1 1 d .
C17 C -0.2754(5) -0.4985(6) -0.1611(5) 0.0719(17) Uani 1 1 d .
H17A H -0.1865 -0.5009 -0.1880 0.108 Uiso 1 1 calc R
H17B H -0.3201 -0.4276 -0.2149 0.108 Uiso 1 1 calc R
H17C H -0.2915 -0.5786 -0.1529 0.108 Uiso 1 1 calc R
C18 C -0.4808(4) -0.8203(5) 0.3478(5) 0.0509(12) Uani 1 1 d .
C19 C -0.3994(4) -0.9033(4) 0.6902(4) 0.0442(11) Uani 1 1 d .
C20 C -0.3487(4) -0.8426(5) 0.9891(5) 0.0512(13) Uani 1 1 d .
C21 C 1.1051(15) -0.417(2) -0.3607(15) 0.358(16) Uani 1 1 d D
H21A H 1.1296 -0.4845 -0.2922 0.430 Uiso 1 1 calc R
H21B H 1.0252 -0.3630 -0.3375 0.430 Uiso 1 1 calc R
C22 C 1.0870(15) -0.479(2) -0.431(2) 0.369(16) Uani 1 1 d D
H22A H 1.0071 -0.4342 -0.4542 0.443 Uiso 1 1 calc R
H22B H 1.0809 -0.5679 -0.3841 0.443 Uiso 1 1 calc R
C23 C 1.190(2) -0.480(2) -0.5383(18) 0.394(18) Uani 1 1 d D
H23A H 1.1891 -0.5484 -0.5616 0.473 Uiso 1 1 calc R
H23B H 1.1730 -0.3978 -0.5997 0.473 Uiso 1 1 calc R
C24 C 1.3189(14) -0.5003(17) -0.5189(17) 0.300(12) Uani 1 1 d D
H24A H 1.3797 -0.4921 -0.5908 0.360 Uiso 1 1 calc R
H24B H 1.3412 -0.5882 -0.4667 0.360 Uiso 1 1 calc R
C25 C 1.3291(14) -0.4072(18) -0.471(2) 0.348(15) Uani 1 1 d D
H25A H 1.3770 -0.4555 -0.4119 0.417 Uiso 1 1 calc R
H25B H 1.3762 -0.3449 -0.5315 0.417 Uiso 1 1 calc R
C26 C 1.205(2) -0.3342(15) -0.4222(17) 0.321(14) Uani 1 1 d D
H26A H 1.1739 -0.2586 -0.4834 0.385 Uiso 1 1 calc R
H26B H 1.2174 -0.3041 -0.3690 0.385 Uiso 1 1 calc R

loop_
_atom_site_aniso_label
_atom_site_aniso_U_11
_atom_site_aniso_U_22
_atom_site_aniso_U_33
_atom_site_aniso_U_23
_atom_site_aniso_U_13
_atom_site_aniso_U_12
N1 0.041(2) 0.062(3) 0.052(3) -0.022(2) -0.0069(18) -0.0179(17)
C1 0.073(4) 0.148(7) 0.057(5) -0.031(5) 0.002(3) -0.028(4)
Cu1 0.0545(4) 0.0549(4) 0.0438(4) -0.0243(3) -0.0072(3) -0.0162(3)
N2 0.043(2) 0.085(3) 0.045(3) -0.019(2) -0.0043(19) -0.030(2)
C2 0.049(3) 0.064(4) 0.044(4) -0.014(3) 0.000(2) -0.018(2)
Cu2 0.0461(3) 0.0706(4) 0.0375(4) -0.0186(3) -0.0050(3) -0.0174(3)
N3 0.0321(19) 0.046(2) 0.041(3) -0.0165(19) -0.0070(16) -0.0093(15)
C3 0.044(3) 0.050(3) 0.061(4) -0.014(3) -0.008(2) -0.018(2)
Cu3 0.0429(3) 0.0507(4) 0.0497(4) -0.0229(3) -0.0153(3) -0.0074(2)
N4 0.052(2) 0.054(3) 0.050(3) -0.023(2) -0.0069(19) -0.0146(18)
C4 0.041(3) 0.059(3) 0.059(4) -0.025(3) -0.013(2) -0.009(2)
N5 0.045(2) 0.052(3) 0.044(3) -0.021(2) -0.0025(18) -0.0160(17)
C5 0.061(4) 0.136(6) 0.110(6) -0.084(5) -0.025(3) -0.008(3)
C6 0.038(3) 0.055(3) 0.091(5) -0.015(3) -0.008(3) -0.018(2)
N6 0.084(3) 0.061(3) 0.040(3) -0.017(2) -0.005(2) -0.031(2)
C7 0.034(2) 0.049(3) 0.057(4) -0.014(3) -0.008(2) -0.011(2)
N7 0.051(2) 0.087(3) 0.046(3) -0.025(3) -0.008(2) -0.028(2)
C8 0.033(3) 0.058(4) 0.099(5) -0.010(3) -0.014(3) -0.014(2)
N8 0.060(3) 0.075(3) 0.066(3) -0.041(3) -0.024(2) 0.000(2)
C9 0.038(3) 0.052(4) 0.113(6) -0.005(3) -0.020(3) -0.004(2)
C10 0.050(3) 0.044(3) 0.101(5) -0.005(3) -0.026(3) -0.012(2)
C11 0.038(3) 0.043(3) 0.065(4) -0.010(3) -0.014(2) -0.012(2)
C12 0.048(3) 0.057(3) 0.105(6) -0.009(3) -0.026(3) -0.021(2)
C13 0.087(4) 0.072(4) 0.122(7) -0.056(4) -0.042(4) -0.001(3)
C14 0.045(3) 0.048(3) 0.084(5) -0.031(3) -0.020(3) -0.006(2)
C15 0.037(3) 0.049(3) 0.076(5) -0.018(3) -0.013(3) -0.014(2)
C16 0.040(3) 0.054(3) 0.052(4) -0.013(3) -0.006(2) -0.017(2)
C17 0.071(4) 0.076(4) 0.063(5) -0.021(3) -0.001(3) -0.027(3)
C18 0.056(3) 0.058(3) 0.043(4) -0.016(3) -0.011(2) -0.021(2)
C19 0.039(2) 0.050(3) 0.047(3) -0.023(3) -0.008(2) -0.0076(19)
C20 0.052(3) 0.057(3) 0.049(4) -0.025(3) -0.011(2) -0.008(2)
C21 0.208(18) 0.62(5) 0.33(3) -0.30(4) 0.056(18) -0.13(2)
C22 0.32(3) 0.63(5) 0.33(3) -0.29(3) 0.00(2) -0.22(3)
C23 0.27(2) 0.65(5) 0.35(3) -0.38(4) -0.05(2) 0.07(3)
C24 0.168(14) 0.33(3) 0.43(3) -0.23(2) 0.047(16) -0.056(14)
C25 0.37(3) 0.190(18) 0.47(4) -0.09(2) -0.03(3) -0.15(2)
C26 0.37(3) 0.27(2) 0.34(3) -0.23(2) 0.13(2) -0.13(2)

loop_
_atom_type_symbol
_atom_type_description
_atom_type_scat_dispersion_real
_atom_type_scat_dispersion_imag
_atom_type_scat_source
C C 0.0033 0.0016 'International Tables Vol C Tables 4.2.6.8 and 6.1.1.4'
H H 0.0000 0.0000 'International Tables Vol C Tables 4.2.6.8 and 6.1.1.4'
N N 0.0061 0.0033 'International Tables Vol C Tables 4.2.6.8 and 6.1.1.4'
Cu Cu 0.3201 1.2651 'International Tables Vol C Tables 4.2.6.8 and 6.1.1.4'

loop_
_geom_angle_atom_site_label_1
_geom_angle_atom_site_label_2
_geom_angle_atom_site_label_3
_geom_angle
_geom_angle_site_symmetry_1
_geom_angle_site_symmetry_3
C4 N1 N2 104.8(4) . .
C4 N1 Cu2 137.5(4) . 1_664
N2 N1 Cu2 117.6(3) . 1_664
C2 C1 H1A 109.5 . .
C2 C1 H1B 109.5 . .
H1A C1 H1B 109.5 . .
C2 C1 H1C 109.5 . .
H1A C1 H1C 109.5 . .
H1B C1 H1C 109.5 . .
C20 Cu1 N6 136.3(2) 1_554 .
C20 Cu1 N5 125.9(2) 1_554 .
N6 Cu1 N5 97.85(17) . .
C2 N2 N1 112.9(4) . .
C2 N2 H2 123.6 . .
N1 N2 H2 123.6 . .
N2 C2 C3 106.3(5) . .
N2 C2 C1 122.5(5) . .
C3 C2 C1 131.2(5) . .
C18 Cu2 N7 130.96(18) . .
C18 Cu2 N1 131.70(19) . 1_446
N7 Cu2 N1 96.71(17) . 1_446
C18 Cu2 Cu2 81.18(15) . 2_436
N7 Cu2 Cu2 105.24(14) . 2_436
N1 Cu2 Cu2 94.92(12) 1_446 2_436
C11 N3 C7 119.8(3) . .
C11 N3 Cu3 119.3(3) . 1_564
C7 N3 Cu3 120.3(3) . 1_564
C2 C3 C4 105.8(4) . .
C2 C3 C6 126.8(5) . .
C4 C3 C6 127.4(5) . .
C19 Cu3 N8 133.14(18) . .
C19 Cu3 N3 123.55(17) . 1_546
N8 Cu3 N3 103.29(16) . 1_546
C14 N4 N5 112.3(4) . .
C14 N4 H4 123.9 . .
N5 N4 H4 123.9 . .
N1 C4 C3 110.2(5) . .
N1 C4 C5 120.5(5) . .
C3 C4 C5 129.3(4) . .
C16 N5 N4 104.8(4) . .
C16 N5 Cu1 137.1(4) . .
N4 N5 Cu1 117.9(3) . .
C4 C5 H5A 109.5 . .
C4 C5 H5B 109.5 . .
H5A C5 H5B 109.5 . .
C4 C5 H5C 109.5 . .
H5A C5 H5C 109.5 . .
H5B C5 H5C 109.5 . .
C7 C6 C3 115.4(4) . .
C7 C6 H6A 108.4 . .
C3 C6 H6A 108.4 . .
C7 C6 H6B 108.4 . .
C3 C6 H6B 108.4 . .
H6A C6 H6B 107.5 . .
C18 N6 Cu1 176.8(5) . .
N3 C7 C8 120.4(4) . .
N3 C7 C6 115.0(4) . .
C8 C7 C6 124.5(4) . .
C19 N7 Cu2 170.3(4) . .
C9 C8 C7 119.6(4) . .
C9 C8 H8 120.2 . .
C7 C8 H8 120.2 . .
C20 N8 Cu3 174.2(5) . .
C8 C9 C10 119.8(4) . .
C8 C9 H9 120.1 . .
C10 C9 H9 120.1 . .
C9 C10 C11 119.1(5) . .
C9 C10 H10 120.5 . .
C11 C10 H10 120.5 . .
N3 C11 C10 121.4(4) . .
N3 C11 C12 115.0(4) . .
C10 C11 C12 123.6(4) . .
C11 C12 C15 115.5(4) . .
C11 C12 H12A 108.4 . .
C15 C12 H12A 108.4 . .
C11 C12 H12B 108.4 . .
C15 C12 H12B 108.4 . .
H12A C12 H12B 107.5 . .
C14 C13 H13A 109.5 . .
C14 C13 H13B 109.5 . .
H13A C13 H13B 109.5 . .
C14 C13 H13C 109.5 . .
H13A C13 H13C 109.5 . .
H13B C13 H13C 109.5 . .
N4 C14 C15 106.3(5) . .
N4 C14 C13 122.2(6) . .
C15 C14 C13 131.4(5) . .
C14 C15 C16 105.5(4) . .
C14 C15 C12 125.9(5) . .
C16 C15 C12 128.5(6) . .
N5 C16 C15 111.1(5) . .
N5 C16 C17 121.0(5) . .
C15 C16 C17 127.9(5) . .
C16 C17 H17A 109.5 . .
C16 C17 H17B 109.5 . .
H17A C17 H17B 109.5 . .
C16 C17 H17C 109.5 . .
H17A C17 H17C 109.5 . .
H17B C17 H17C 109.5 . .
N6 C18 Cu2 178.7(5) . .
N7 C19 Cu3 178.0(4) . .
N8 C20 Cu1 175.9(5) . 1_556
C22 C21 C26 113.6(8) . .
C22 C21 H21A 108.8 . .
C26 C21 H21A 108.8 . .
C22 C21 H21B 108.8 . .
C26 C21 H21B 108.8 . .
H21A C21 H21B 107.7 . .
C21 C22 C23 115.6(7) . .
C21 C22 H22A 108.4 . .
C23 C22 H22A 108.4 . .
C21 C22 H22B 108.4 . .
C23 C22 H22B 108.4 . .
H22A C22 H22B 107.4 . .
C24 C23 C22 112.0(9) . .
C24 C23 H23A 109.2 . .
C22 C23 H23A 109.2 . .
C24 C23 H23B 109.2 . .
C22 C23 H23B 109.2 . .
H23A C23 H23B 107.9 . .
C23 C24 C25 114.3(8) . .
C23 C24 H24A 108.7 . .
C25 C24 H24A 108.7 . .
C23 C24 H24B 108.7 . .
C25 C24 H24B 108.7 . .
H24A C24 H24B 107.6 . .
C26 C25 C24 114.7(7) . .
C26 C25 H25A 108.6 . .
C24 C25 H25A 108.6 . .
C26 C25 H25B 108.6 . .
C24 C25 H25B 108.6 . .
H25A C25 H25B 107.6 . .
C25 C26 C21 112.6(9) . .
C25 C26 H26A 109.1 . .
C21 C26 H26A 109.1 . .
C25 C26 H26B 109.1 . .
C21 C26 H26B 109.1 . .
H26A C26 H26B 107.8 . .

loop_
_geom_bond_atom_site_label_1
_geom_bond_atom_site_label_2
_geom_bond_distance
_geom_bond_site_symmetry_2
N1 C4 1.329(5) .
N1 N2 1.357(5) .
N1 Cu2 2.008(4) 1_664
C1 C2 1.491(8) .
C1 H1A 0.9600 .
C1 H1B 0.9600 .
C1 H1C 0.9600 .
Cu1 C20 1.851(6) 1_554
Cu1 N6 1.933(5) .
Cu1 N5 2.030(4) .
N2 C2 1.326(6) .
N2 H2 0.8600 .
C2 C3 1.373(7) .
Cu2 C18 1.867(6) .
Cu2 N7 1.969(4) .
Cu2 N1 2.008(4) 1_446
Cu2 Cu2 3.0599(13) 2_436
N3 C11 1.333(5) .
N3 C7 1.358(5) .
N3 Cu3 2.079(3) 1_564
C3 C4 1.403(7) .
C3 C6 1.508(6) .
Cu3 C19 1.864(5) .
Cu3 N8 1.921(5) .
Cu3 N3 2.079(3) 1_546
N4 C14 1.343(6) .
N4 N5 1.363(5) .
N4 H4 0.8600 .
C4 C5 1.471(8) .
N5 C16 1.324(6) .
C5 H5A 0.9600 .
C5 H5B 0.9600 .
C5 H5C 0.9600 .
C6 C7 1.491(6) .
C6 H6A 0.9700 .
C6 H6B 0.9700 .
N6 C18 1.145(6) .
C7 C8 1.379(6) .
N7 C19 1.148(6) .
C8 C9 1.364(7) .
C8 H8 0.9300 .
N8 C20 1.152(6) .
C9 C10 1.371(7) .
C9 H9 0.9300 .
C10 C11 1.379(6) .
C10 H10 0.9300 .
C11 C12 1.508(6) .
C12 C15 1.509(7) .
C12 H12A 0.9700 .
C12 H12B 0.9700 .
C13 C14 1.501(8) .
C13 H13A 0.9600 .
C13 H13B 0.9600 .
C13 H13C 0.9600 .
C14 C15 1.376(8) .
C15 C16 1.400(7) .
C16 C17 1.486(8) .
C17 H17A 0.9600 .
C17 H17B 0.9600 .
C17 H17C 0.9600 .
C20 Cu1 1.851(6) 1_556
C21 C22 1.482(9) .
C21 C26 1.531(9) .
C21 H21A 0.9700 .
C21 H21B 0.9700 .
C22 C23 1.527(9) .
C22 H22A 0.9700 .
C22 H22B 0.9700 .
C23 C24 1.503(9) .
C23 H23A 0.9700 .
C23 H23B 0.9700 .
C24 C25 1.507(9) .
C24 H24A 0.9700 .
C24 H24B 0.9700 .
C25 C26 1.505(9) .
C25 H25A 0.9700 .
C25 H25B 0.9700 .
C26 H26A 0.9700 .
C26 H26B 0.9700 .
